data_2240048
loop_
_publ_author_name
'Kang, Sung Kwon'
'Han, Byung Hee'

_publ_section_title
;
 Crystal structure of bis(4-allyl-2-methoxyphenyl) terephthalate
;
_journal_coeditor_code TK5342
_journal_issue 10
_journal_name_full 'Acta Crystallographica Section E'
_journal_page_first o1138
_journal_paper_doi 10.1107/S1600536814021229
_journal_volume 70
_journal_year 2014
_chemical_formula_iupac 'C28 H26 O6'
_chemical_formula_moiety 'C28 H26 O6'
_chemical_formula_sum 'C28 H26 O6'
_chemical_formula_weight 458.49
_chemical_name_systematic
;
Crystal structure of bis(4-allyl-2-methoxyphenyl) terephthalate
;
_space_group_IT_number 2
_symmetry_cell_setting triclinic
_symmetry_space_group_name_Hall '-P 1'
_symmetry_space_group_name_H-M 'P -1'
_atom_sites_solution_hydrogens geom
_audit_creation_method 'WinGX routine CIF_UPDATE'
_cell_angle_alpha 70.660(4)
_cell_angle_beta 73.817(3)
_cell_angle_gamma 75.145(2)
_cell_formula_units_Z 1
_cell_length_a 7.8853(2)
_cell_length_b 9.0404(3)
_cell_length_c 9.4801(3)
_cell_measurement_reflns_used 5115
_cell_measurement_temperature 296(2)
_cell_measurement_theta_max 26.69
_cell_measurement_theta_min 2.33
_cell_volume 602.28(4)
_computing_cell_refinement
;
SAINT (Bruker, 2002)
;
_computing_data_collection
;
SMART (Bruker, 2002)
;
_computing_data_reduction
;
SAINT (Bruker, 2002)
;
_computing_molecular_graphics
;
Ortep-3 for Windows (Farrugia, 2012)
;
_computing_publication_material
;
WinGX (Farrugia, 2012)
;
_computing_structure_refinement
;
SHELXL2013 (Sheldrick, 2008)
;
_computing_structure_solution
;
SHELXS2013 (Sheldrick, 2008)
;
_diffrn_ambient_temperature 296(2)
_diffrn_measured_fraction_theta_full 1
_diffrn_measured_fraction_theta_max 0.997
_diffrn_measurement_device_type 'Bruker SMART CCD area-detector'
_diffrn_measurement_method '\f and \w scans'
_diffrn_radiation_type MoK\a
_diffrn_radiation_wavelength 0.71073
_diffrn_reflns_av_R_equivalents 0.0499
_diffrn_reflns_limit_h_max 10
_diffrn_reflns_limit_h_min -10
_diffrn_reflns_limit_k_max 12
_diffrn_reflns_limit_k_min -12
_diffrn_reflns_limit_l_max 12
_diffrn_reflns_limit_l_min -12
_diffrn_reflns_number 21083
_diffrn_reflns_theta_full 25.242
_diffrn_reflns_theta_max 28.369
_diffrn_reflns_theta_min 2.33
_exptl_absorpt_coefficient_mu 0.089
_exptl_absorpt_correction_type none
_exptl_crystal_colour colourless
_exptl_crystal_density_diffrn 1.264
_exptl_crystal_description block
_exptl_crystal_F_000 242
_exptl_crystal_size_max 0.15
_exptl_crystal_size_mid 0.14
_exptl_crystal_size_min 0.12
_refine_diff_density_max 0.275
_refine_diff_density_min -0.28
_refine_ls_extinction_method none
_refine_ls_goodness_of_fit_ref 1.087
_refine_ls_hydrogen_treatment noref
_refine_ls_matrix_type full
_refine_ls_number_parameters 161
_refine_ls_number_reflns 3008
_refine_ls_number_restraints 0
_refine_ls_restrained_S_all 1.087
_refine_ls_R_factor_all 0.073
_refine_ls_R_factor_gt 0.0508
_refine_ls_shift/su_max 0
_refine_ls_shift/su_mean 0
_refine_ls_structure_factor_coef Fsqd
_refine_ls_weighting_details 'w=1/[\s^2^(Fo^2^)+(0.0939P)^2^+0.0172P] where P=(Fo^2^+2Fc^2^)/3'
_refine_ls_weighting_scheme calc
_refine_ls_wR_factor_ref 0.1727
_reflns_number_gt 1909
_reflns_number_total 3008
_reflns_threshold_expression 'I > 2\s(I)'
_cod_data_source_file tk5342sup1.cif
_cod_data_source_block I
_cod_database_code 2240048
_cod_database_fobs_code 2240048
_shelxl_version_number .2013

loop_
_space_group_symop_operation_xyz
'x, y, z'
'-x, -y, -z'

loop_
_atom_site_type_symbol
_atom_site_label
_atom_site_fract_x
_atom_site_fract_y
_atom_site_fract_z
_atom_site_U_iso_or_equiv
_atom_site_adp_type
_atom_site_calc_flag
_atom_site_occupancy
_atom_site_disorder_assembly
_atom_site_disorder_group
C C1 0.13052(18) 0.06171(17) 0.37786(16) 0.0472(4) Uani d 1 . .
C C2 0.17983(19) -0.04861(19) 0.50781(18) 0.0573(4) Uani d 1 . .
H H2 0.3002 -0.0812 0.5133 0.069 Uiso calc 1 . .
C C3 -0.04832(19) 0.10990(19) 0.37058(17) 0.0571(4) Uani d 1 . .
H H3 -0.0808 0.1842 0.2832 0.068 Uiso calc 1 . .
C C4 0.26416(18) 0.13439(17) 0.24324(17) 0.0495(4) Uani d 1 . .
O O5 0.22778(14) 0.22924(14) 0.12885(12) 0.0638(3) Uani d 1 . .
O O6 0.43403(13) 0.08074(13) 0.26489(12) 0.0605(3) Uani d 1 . .
C C7 0.56778(19) 0.15655(18) 0.15091(17) 0.0528(4) Uani d 1 . .
C C8 0.58804(18) 0.30400(19) 0.15298(16) 0.0510(4) Uani d 1 . .
C C9 0.72527(19) 0.37414(19) 0.04596(17) 0.0533(4) Uani d 1 . .
H H9 0.74 0.4734 0.0448 0.064 Uiso calc 1 . .
C C10 0.8414(2) 0.2986(2) -0.05965(17) 0.0563(4) Uani d 1 . .
C C11 0.8181(2) 0.1522(2) -0.0585(2) 0.0629(4) Uani d 1 . .
H H11 0.8951 0.1007 -0.1287 0.075 Uiso calc 1 . .
C C12 0.6796(2) 0.0814(2) 0.04764(19) 0.0606(4) Uani d 1 . .
H H12 0.6634 -0.0171 0.048 0.073 Uiso calc 1 . .
O O13 0.47003(14) 0.36676(15) 0.26266(13) 0.0671(4) Uani d 1 . .
C C14 0.5024(3) 0.5069(3) 0.2795(2) 0.0772(5) Uani d 1 . .
H H14A 0.4104 0.5401 0.3594 0.116 Uiso calc 1 . .
H H14B 0.5013 0.5901 0.1852 0.116 Uiso calc 1 . .
H H14C 0.6174 0.4852 0.3054 0.116 Uiso calc 1 . .
C C15 0.9940(3) 0.3774(3) -0.1702(2) 0.0793(6) Uani d 1 . .
H H15A 0.9572 0.4919 -0.1881 0.095 Uiso calc 1 A 1
H H15B 1.0958 0.345 -0.1214 0.095 Uiso calc 1 A 1
C C16 1.0537(4) 0.3429(5) -0.3182(3) 0.1076(12) Uani d 0.796(4) B 1
H H16 0.9698 0.3704 -0.379 0.129 Uiso calc 0.796(4) B 1
C C17 1.2197(6) 0.2748(5) -0.3724(4) 0.0998(13) Uani d 0.796(4) B 1
H H17A 1.3071 0.2457 -0.3147 0.12 Uiso calc 0.796(4) B 1
H H17B 1.2481 0.2565 -0.4679 0.12 Uiso calc 0.796(4) B 1
C C16A 1.1284(19) 0.308(2) -0.2471(13) 0.1076(12) Uani d 0.204(4) B 2
H H16A 1.2244 0.2457 -0.2032 0.129 Uiso calc 0.204(4) B 2
C C17A 1.131(2) 0.328(2) -0.4139(18) 0.0998(13) Uani d 0.204(4) B 2
H H17C 1.0342 0.3905 -0.4567 0.12 Uiso calc 0.204(4) B 2
H H17D 1.2291 0.2776 -0.4728 0.12 Uiso calc 0.204(4) B 2

loop_
_atom_site_aniso_label
_atom_site_aniso_U_11
_atom_site_aniso_U_22
_atom_site_aniso_U_33
_atom_site_aniso_U_12
_atom_site_aniso_U_13
_atom_site_aniso_U_23
C1 0.0432(7) 0.0501(8) 0.0454(7) -0.0193(6) -0.0051(6) -0.0048(6)
C2 0.0388(7) 0.0652(9) 0.0570(9) -0.0165(7) -0.0099(6) 0.0022(7)
C3 0.0470(8) 0.0636(9) 0.0493(8) -0.0173(7) -0.0112(6) 0.0050(7)
C4 0.0437(7) 0.0533(8) 0.0483(8) -0.0176(6) -0.0061(6) -0.0064(6)
O5 0.0527(6) 0.0754(7) 0.0511(6) -0.0245(5) -0.0099(5) 0.0068(5)
O6 0.0411(5) 0.0664(7) 0.0572(6) -0.0207(5) -0.0047(5) 0.0078(5)
C7 0.0397(7) 0.0609(9) 0.0469(8) -0.0186(6) -0.0056(6) 0.0033(7)
C8 0.0408(7) 0.0666(9) 0.0430(7) -0.0167(6) -0.0059(6) -0.0093(7)
C9 0.0468(8) 0.0635(9) 0.0487(8) -0.0217(7) -0.0058(6) -0.0091(7)
C10 0.0442(8) 0.0669(10) 0.0509(8) -0.0198(7) -0.0012(6) -0.0078(7)
C11 0.0493(8) 0.0692(10) 0.0624(10) -0.0157(7) 0.0028(7) -0.0169(8)
C12 0.0504(8) 0.0576(9) 0.0676(10) -0.0171(7) -0.0050(7) -0.0102(8)
O13 0.0565(7) 0.0899(9) 0.0554(7) -0.0283(6) 0.0073(5) -0.0253(6)
C14 0.0706(12) 0.1002(14) 0.0715(12) -0.0233(10) -0.0042(9) -0.0409(11)
C15 0.0622(11) 0.0902(13) 0.0771(12) -0.0381(9) 0.0212(9) -0.0240(10)
C16 0.104(2) 0.185(3) 0.0448(15) -0.100(2) 0.0031(13) -0.0068(17)
C17 0.112(3) 0.115(3) 0.074(2) -0.060(2) 0.0317(19) -0.041(2)
C16A 0.104(2) 0.185(3) 0.0448(15) -0.100(2) 0.0031(13) -0.0068(17)
C17A 0.112(3) 0.115(3) 0.074(2) -0.060(2) 0.0317(19) -0.041(2)

loop_
_atom_type_symbol
_atom_type_description
_atom_type_scat_dispersion_real
_atom_type_scat_dispersion_imag
_atom_type_scat_source
C C 0.0033 0.0016 'International Tables Vol C Tables 4.2.6.8 and 6.1.1.4'
H H 0 0 'International Tables Vol C Tables 4.2.6.8 and 6.1.1.4'
O O 0.0106 0.006 'International Tables Vol C Tables 4.2.6.8 and 6.1.1.4'

loop_
_geom_angle_atom_site_label_1
_geom_angle_atom_site_label_2
_geom_angle_atom_site_label_3
_geom_angle_site_symmetry_1
_geom_angle_site_symmetry_3
_geom_angle
C3 C1 C2 . . 119.99(12)
C3 C1 C4 . . 117.51(13)
C2 C1 C4 . . 122.49(13)
C3 C2 C1 2_556 . 119.41(14)
C3 C2 H2 2_556 . 120.3
C1 C2 H2 . . 120.3
C1 C3 C2 . 2_556 120.59(14)
C1 C3 H3 . . 119.7
C2 C3 H3 2_556 . 119.7
O5 C4 O6 . . 123.12(12)
O5 C4 C1 . . 124.73(13)
O6 C4 C1 . . 112.14(12)
C4 O6 C7 . . 116.11(11)
C12 C7 C8 . . 121.45(13)
C12 C7 O6 . . 120.02(14)
C8 C7 O6 . . 118.43(14)
O13 C8 C9 . . 125.43(14)
O13 C8 C7 . . 116.30(12)
C9 C8 C7 . . 118.27(14)
C8 C9 C10 . . 121.04(15)
C8 C9 H9 . . 119.5
C10 C9 H9 . . 119.5
C11 C10 C9 . . 119.29(14)
C11 C10 C15 . . 121.73(15)
C9 C10 C15 . . 118.95(15)
C10 C11 C12 . . 120.13(16)
C10 C11 H11 . . 119.9
C12 C11 H11 . . 119.9
C7 C12 C11 . . 119.82(16)
C7 C12 H12 . . 120.1
C11 C12 H12 . . 120.1
C8 O13 C14 . . 117.13(12)
O13 C14 H14A . . 109.5
O13 C14 H14B . . 109.5
H14A C14 H14B . . 109.5
O13 C14 H14C . . 109.5
H14A C14 H14C . . 109.5
H14B C14 H14C . . 109.5
C16A C15 C10 . . 124.7(6)
C16 C15 C10 . . 116.08(18)
C16 C15 H15A . . 108.3
C10 C15 H15A . . 108.3
C16 C15 H15B . . 108.3
C10 C15 H15B . . 108.3
H15A C15 H15B . . 107.4
C17 C16 C15 . . 124.7(4)
C17 C16 H16 . . 117.6
C15 C16 H16 . . 117.6
C16 C17 H17A . . 120
C16 C17 H17B . . 120
H17A C17 H17B . . 120
C15 C16A C17A . . 118.7(15)
C15 C16A H16A . . 120.7
C17A C16A H16A . . 120.7
C16A C17A H17C . . 120
C16A C17A H17D . . 120
H17C C17A H17D . . 120

loop_
_geom_bond_atom_site_label_1
_geom_bond_atom_site_label_2
_geom_bond_site_symmetry_2
_geom_bond_distance
C1 C3 . 1.379(2)
C1 C2 . 1.385(2)
C1 C4 . 1.4903(18)
C2 C3 2_556 1.3844(19)
C2 H2 . 0.93
C3 C2 2_556 1.3844(19)
C3 H3 . 0.93
C4 O5 . 1.1937(17)
C4 O6 . 1.3512(17)
O6 C7 . 1.4123(15)
C7 C12 . 1.360(2)
C7 C8 . 1.390(2)
C8 O13 . 1.3600(18)
C8 C9 . 1.3843(18)
C9 C10 . 1.388(2)
C9 H9 . 0.93
C10 C11 . 1.378(2)
C10 C15 . 1.5154(19)
C11 C12 . 1.391(2)
C11 H11 . 0.93
C12 H12 . 0.93
O13 C14 . 1.421(2)
C14 H14A . 0.96
C14 H14B . 0.96
C14 H14C . 0.96
C15 C16A . 1.257(15)
C15 C16 . 1.461(4)
C15 H15A . 0.97
C15 H15B . 0.97
C16 C17 . 1.333(5)
C16 H16 . 0.93
C17 H17A . 0.93
C17 H17B . 0.93
C16A C17A . 1.53(2)
C16A H16A . 0.93
C17A H17C . 0.93
C17A H17D . 0.93
